data_7013843
loop_
_publ_author_name
'He, Zheng'
'He, Cheng'
'Wang, Zhe-Ming'
'Gao, En-Qing'
'Liu, Yuan'
'Yan, Chun-Hua'

_publ_section_title
;
 Self-assembly of molecular squares based on easy-to-prepare
 multidentate Schiff base ligands.
;
_journal_issue 4
_journal_name_full 'Dalton transactions (Cambridge, England : 2003)'
_journal_page_first 502
_journal_page_last 504
_journal_paper_doi 10.1039/b315281b
_journal_year 2004
_chemical_formula_sum 'C115 H125 F30 N30 O19 P5 Zn4'
_chemical_formula_weight 3217.78
_chemical_name_systematic
;
?
;
_space_group_IT_number 194
_symmetry_cell_setting hexagonal
_symmetry_space_group_name_Hall '-P 6c 2c'
_symmetry_space_group_name_H-M 'P 63/m m c'
_atom_sites_solution_hydrogens geom
_atom_sites_solution_primary direct
_atom_sites_solution_secondary difmap
_audit_creation_method SHELXL-97
_cell_angle_alpha 90.00
_cell_angle_beta 90.00
_cell_angle_gamma 120.00
_cell_formula_units_Z 12
_cell_length_a 39.488(6)
_cell_length_b 39.488(6)
_cell_length_c 25.498(5)
_cell_measurement_reflns_used 61646
_cell_measurement_temperature 180(2)
_cell_measurement_theta_max 22.99
_cell_measurement_theta_min 3.41
_cell_volume 34432(10)
_computing_cell_refinement 'HKL Scalepack (Otwinowski & Minor, 1997)'
_computing_data_collection 'KappaCCD (Nonius B. V., 1998)'
_computing_data_reduction 'HKL Denzo (Otwinowski & Minor, 1997) & maXus (Mackay et al., 1998)'
_computing_molecular_graphics 'Bruker SHELXTL V5.1 (Sheldrick, 1998)'
_computing_publication_material 'SHELXL-97 (Sheldrick, 1997)'
_computing_structure_refinement 'SHELXL-97 (Sheldrick, 1997)'
_computing_structure_solution 'SHELXS-97 (Sheldrick, 1997)'
_diffrn_ambient_temperature 293(2)
_diffrn_detector_area_resol_mean 0.76
_diffrn_measured_fraction_theta_full 0.977
_diffrn_measured_fraction_theta_max 0.977
_diffrn_measurement_device_type 'NONIUS KappaCCD Diffractometer'
_diffrn_measurement_method CCD
_diffrn_radiation_monochromator graphite
_diffrn_radiation_source 'fine-focus sealed tube'
_diffrn_radiation_type MoK\a
_diffrn_radiation_wavelength 0.71073
_diffrn_reflns_av_R_equivalents 0.0806
_diffrn_reflns_av_sigmaI/netI 0.1089
_diffrn_reflns_limit_h_max 43
_diffrn_reflns_limit_h_min -43
_diffrn_reflns_limit_k_max 37
_diffrn_reflns_limit_k_min -37
_diffrn_reflns_limit_l_max 28
_diffrn_reflns_limit_l_min -28
_diffrn_reflns_number 61646
_diffrn_reflns_theta_full 22.99
_diffrn_reflns_theta_max 22.99
_diffrn_reflns_theta_min 3.41
_diffrn_standards_decay_% 0
_exptl_absorpt_coefficient_mu 1.033
_exptl_absorpt_correction_T_max 0.928
_exptl_absorpt_correction_T_min 0.621
_exptl_absorpt_correction_type empirical
_exptl_absorpt_process_details '(Blessing, 1995, 1997)'
_exptl_crystal_colour yellow
_exptl_crystal_density_diffrn 1.862
_exptl_crystal_density_method 'not measured'
_exptl_crystal_description block
_exptl_crystal_F_000 19704
_exptl_crystal_size_max 0.45
_exptl_crystal_size_mid 0.3
_exptl_crystal_size_min 0.2
_refine_diff_density_max 0.636
_refine_diff_density_min -0.576
_refine_diff_density_rms 0.099
_refine_ls_extinction_method none
_refine_ls_goodness_of_fit_ref 0.916
_refine_ls_hydrogen_treatment mixed
_refine_ls_matrix_type full
_refine_ls_number_parameters 595
_refine_ls_number_reflns 8420
_refine_ls_number_restraints 136
_refine_ls_restrained_S_all 0.922
_refine_ls_R_factor_all 0.1450
_refine_ls_R_factor_gt 0.0852
_refine_ls_shift/su_max 0.025
_refine_ls_shift/su_mean 0.001
_refine_ls_structure_factor_coef Fsqd
_refine_ls_weighting_details 'calc w=1/[\s^2^(Fo^2^)+(0.1579P)^2^+0.0000P] where P=(Fo^2^+2Fc^2^)/3'
_refine_ls_weighting_scheme calc
_refine_ls_wR_factor_gt 0.2267
_refine_ls_wR_factor_ref 0.2542
_reflns_number_gt 3844
_reflns_number_total 8420
_reflns_threshold_expression >2sigma(I)
_cod_data_source_file b315281b.txt
_cod_data_source_block 2
_cod_original_cell_volume 34433(10)
_cod_original_sg_symbol_H-M 'P 6(3)/mmc'
_cod_database_code 7013843

loop_
_symmetry_equiv_pos_as_xyz
'x, y, z'
'-y, x-y, z'
'-x+y, -x, z'
'-x, -y, z+1/2'
'y, -x+y, z+1/2'
'x-y, x, z+1/2'
'y, x, -z'
'x-y, -y, -z'
'-x, -x+y, -z'
'-y, -x, -z+1/2'
'-x+y, y, -z+1/2'
'x, x-y, -z+1/2'
'-x, -y, -z'
'y, -x+y, -z'
'x-y, x, -z'
'x, y, -z-1/2'
'-y, x-y, -z-1/2'
'-x+y, -x, -z-1/2'
'-y, -x, z'
'-x+y, y, z'
'x, x-y, z'
'y, x, z-1/2'
'x-y, -y, z-1/2'
'-x, -x+y, z-1/2'

loop_
_atom_site_label
_atom_site_type_symbol
_atom_site_fract_x
_atom_site_fract_y
_atom_site_fract_z
_atom_site_U_iso_or_equiv
_atom_site_adp_type
_atom_site_occupancy
_atom_site_symmetry_multiplicity
_atom_site_calc_flag
_atom_site_refinement_flags
_atom_site_disorder_assembly
_atom_site_disorder_group
Zn1 Zn 0.32238(2) 0.89541(2) 0.41875(3) 0.0630(3) Uani 1 1 d . . .
C1 C 0.3047(2) 0.9057(2) 0.5332(3) 0.084(2) Uani 1 1 d . . .
H1 H 0.3001 0.9249 0.5198 0.101 Uiso 1 1 calc R . .
C2 C 0.2977(2) 0.8963(3) 0.5859(3) 0.091(2) Uani 1 1 d . . .
H2 H 0.2873 0.9080 0.6069 0.109 Uiso 1 1 calc R . .
C3 C 0.3063(2) 0.8697(2) 0.6065(3) 0.088(2) Uani 1 1 d . . .
H3 H 0.3022 0.8632 0.6419 0.106 Uiso 1 1 calc R . .
C4 C 0.3216(2) 0.8523(2) 0.5735(3) 0.079(2) Uani 1 1 d . . .
H4 H 0.3285 0.8346 0.5870 0.095 Uiso 1 1 calc R . .
C5 C 0.32642(19) 0.86157(18) 0.5202(2) 0.0613(17) Uani 1 1 d . . .
C6 C 0.33840(19) 0.84239(18) 0.4825(2) 0.0588(17) Uani 1 1 d . . .
C7 C 0.3494(3) 0.8131(2) 0.4980(3) 0.103(3) Uani 1 1 d . . .
H7A H 0.3567 0.8041 0.4674 0.154 Uiso 1 1 calc R . .
H7B H 0.3276 0.7914 0.5148 0.154 Uiso 1 1 calc R . .
H7C H 0.3711 0.8248 0.5219 0.154 Uiso 1 1 calc R . .
C8 C 0.3385(2) 0.8483(2) 0.3455(3) 0.0702(19) Uani 1 1 d . . .
C9 C 0.3414(2) 0.82917(19) 0.2975(2) 0.0685(19) Uani 1 1 d . . .
C10 C 0.3404(3) 0.7938(2) 0.2976(3) 0.092(2) Uani 1 1 d . . .
H10 H 0.3407 0.7821 0.3291 0.110 Uiso 1 1 calc R . .
C11 C 0.3390(4) 0.7755(3) 0.2500 0.108(4) Uani 1 2 d S . .
H11 H 0.3370 0.7511 0.2500 0.129 Uiso 1 2 calc SR . .
C12 C 0.3414(3) 0.8469(3) 0.2500 0.060(2) Uani 1 2 d S . .
H12 H 0.3414 0.8704 0.2500 0.073 Uiso 1 2 calc SR . .
C13 C 0.4087(3) 0.9596(2) 0.4291(3) 0.105(3) Uani 1 1 d . . .
H13 H 0.4113 0.9401 0.4458 0.126 Uiso 1 1 calc R . .
C14 C 0.4421(3) 0.9963(3) 0.4241(4) 0.124(3) Uani 1 1 d . . .
H14 H 0.4660 1.0016 0.4382 0.149 Uiso 1 1 calc R . .
C15 C 0.4380(3) 1.0242(3) 0.3973(4) 0.113(3) Uani 1 1 d . . .
H15 H 0.4595 1.0491 0.3923 0.135 Uiso 1 1 calc R . .
C16 C 0.4028(3) 1.0154(2) 0.3783(3) 0.090(2) Uani 1 1 d . . .
H16 H 0.3999 1.0338 0.3591 0.108 Uiso 1 1 calc R . .
C17 C 0.3701(2) 0.9780(2) 0.3877(3) 0.0703(19) Uani 1 1 d . . .
C18 C 0.3309(3) 0.9675(2) 0.3707(3) 0.079(2) Uani 1 1 d . . .
C19 C 0.3216(3) 0.9954(2) 0.3417(4) 0.127(3) Uani 1 1 d . . .
H19A H 0.2941 0.9826 0.3342 0.190 Uiso 1 1 calc R . .
H19B H 0.3361 1.0034 0.3095 0.190 Uiso 1 1 calc R . .
H19C H 0.3287 1.0180 0.3632 0.190 Uiso 1 1 calc R . .
C20 C 0.2447(2) 0.8787(2) 0.3908(3) 0.074(2) Uani 1 1 d . . .
C21 C 0.2012(2) 0.8596(2) 0.3836(3) 0.085(2) Uani 1 1 d . . .
C22 C 0.1814(3) 0.8794(3) 0.3771(5) 0.149(5) Uani 1 1 d . . .
H22 H 0.1950 0.9066 0.3758 0.179 Uiso 1 1 calc R . .
C23 C 0.1410(2) 0.8590(2) 0.3723(9) 0.188(9) Uani 1 2 d S . .
H23 H 0.1276 0.8724 0.3659 0.226 Uiso 1 2 calc SR . .
C24 C 0.18019(15) 0.81981(15) 0.3881(4) 0.069(3) Uani 1 2 d S . .
H24 H 0.1936 0.8064 0.3946 0.083 Uiso 1 2 calc SR . .
N1 N 0.31755(16) 0.88826(16) 0.5013(2) 0.0684(15) Uani 1 1 d . . .
N2 N 0.33793(15) 0.85264(14) 0.4355(2) 0.0594(14) Uani 1 1 d . . .
N3 N 0.34598(15) 0.83645(15) 0.3926(2) 0.0673(15) Uani 1 1 d . . .
H3A H 0.3548 0.8205 0.3951 0.081 Uiso 1 1 calc R . .
N4 N 0.37425(18) 0.95070(16) 0.4119(2) 0.0701(16) Uani 1 1 d . . .
N5 N 0.3051(2) 0.93206(17) 0.3833(2) 0.0723(16) Uani 1 1 d . . .
N6 N 0.26613(19) 0.91585(18) 0.3729(2) 0.0815(17) Uani 1 1 d . . .
H6 H 0.2562 0.9280 0.3567 0.098 Uiso 1 1 calc R . .
O1 O 0.32878(14) 0.87387(13) 0.34355(16) 0.0721(13) Uani 1 1 d . . .
O2 O 0.25982(13) 0.86227(13) 0.41319(17) 0.0713(13) Uani 1 1 d . . .
P1 P 0.45451(4) 0.90903(8) 0.52876(12) 0.0895(10) Uani 1 2 d S . .
F11 F 0.41432(13) 0.90906(13) 0.52897(18) 0.1101(15) Uani 1 1 d . . .
F12 F 0.44339(9) 0.88679(18) 0.4729(2) 0.121(2) Uani 1 2 d S . .
F13 F 0.46560(9) 0.93121(18) 0.5839(2) 0.1031(19) Uani 1 2 d S . .
F14 F 0.47492(8) 0.94983(15) 0.4986(2) 0.0921(17) Uani 1 2 d S . .
F15 F 0.43399(9) 0.86797(18) 0.5585(3) 0.128(3) Uani 1 2 d S . .
P2 P 0.28408(13) 1.0000 0.5000 0.1408(16) Uani 1 2 d S . .
F21 F 0.2460(3) 1.0000 0.5000 0.303(9) Uani 1 2 d S . .
F22 F 0.3220(3) 1.0000 0.5000 0.266(7) Uani 1 2 d S . .
F23 F 0.2673(3) 0.9628(2) 0.4667(3) 0.217(4) Uani 1 1 d . . .
F24 F 0.2991(3) 1.0292(2) 0.4522(3) 0.221(4) Uani 1 1 d . . .
P3 P 0.3333 0.6667 0.2500 0.114(3) Uani 1 12 d S . .
F31 F 0.35162(16) 0.7032(3) 0.2943(5) 0.090(3) Uani 0.50 2 d SP . .
F32 F 0.3705(4) 0.6852(2) 0.2790(5) 0.108(4) Uani 0.50 2 d SP . .
P41 P 0.2785(3) 0.9022(2) 0.7500 0.125(4) Uani 0.42 2 d SPU . .
P42 P 0.3371(3) 0.9133(3) 0.7500 0.126(3) Uani 0.42 2 d SPU . .
F41 F 0.3126(2) 0.91987(19) 0.7057(2) 0.059(2) Uani 0.42 1 d PU . .
F42 F 0.2519(5) 0.8836(6) 0.7047(6) 0.196(7) Uani 0.42 1 d PU . .
F43 F 0.2742(8) 0.9409(7) 0.7500 0.183(9) Uani 0.42 2 d SPU . .
F44 F 0.3637(5) 0.9120(4) 0.7059(5) 0.166(6) Uani 0.42 1 d PU . .
F45 F 0.3632(7) 0.9603(5) 0.7500 0.178(9) Uani 0.42 2 d SPU . .
F46 F 0.2898(14) 0.8633(13) 0.7500 0.23(2) Uani 0.42 2 d SPU . .
F47 F 0.3102(11) 0.8723(9) 0.7500 0.138(10) Uani 0.42 2 d SPU . .
N21 N 0.38400(14) 0.7680(3) 0.4019(3) 0.076(2) Uani 1 2 d S . .
O21 O 0.34800(15) 0.75049(16) 0.40534(19) 0.0852(15) Uani 1 1 d . . .
O22 O 0.40226(11) 0.8045(2) 0.3959(3) 0.095(2) Uani 1 2 d S . .
C41 C 0.3518(6) 0.7036(11) 0.5359(12) 0.250(13) Uani 1 2 d SDU . .
C42 C 0.3124(5) 0.6876(5) 0.5372(14) 0.268(14) Uani 1 2 d SDU . .
C51 C 0.2039(5) 0.8352(5) 0.2500 0.152(6) Uani 1 2 d SDU . .
C52 C 0.2370(6) 0.8348(5) 0.2500 0.183(7) Uani 1 2 d SDU . .
C53 C 0.2366(7) 0.8042(7) 0.2827(10) 0.209(12) Uani 0.50 1 d PDU . .
C31 C 0.2377(4) 0.7623(4) 0.4258(9) 0.151(11) Uani 0.50 2 d SPGU . .
C32 C 0.2533(8) 0.7468(7) 0.4262(10) 0.167(13) Uani 0.50 2 d SPGU . .
C33 C 0.2603(11) 0.7277(10) 0.4760(14) 0.181(16) Uani 0.25 1 d PGU . .
C34 C 0.2528(11) 0.7384(12) 0.5251(12) 0.151(13) Uani 0.25 1 d PGU . .
C35 C 0.2374(14) 0.7683(15) 0.5243(9) 0.186(15) Uani 0.25 1 d PGU . .
C36 C 0.2318(11) 0.7792(11) 0.4748(10) 0.169(14) Uani 0.25 1 d PGU . .
C305 C 0.360(2) 0.9492(12) 0.2500 0.17(3) Uani 0.50 2 d SPU . .
O31 O 0.2344(7) 0.9450(7) 0.2755(7) 0.313(13) Uani 1 1 d U . .
C301 C 0.2299(8) 0.9432(9) 0.3029(7) 0.193(7) Uani 1 1 d U . .
O901 O 0.3333 0.6667 0.3973(6) 0.114(4) Uani 1 6 d S . .
C71 C 0.4600(4) 0.9200(9) 0.7181(10) 0.326(17) Uani 1 2 d S . .
C401 C 0.4427(6) 0.8854(12) 0.2500 0.236(16) Uani 1 4 d SU . .
C402 C 0.4532(8) 0.9064(15) 0.3051(15) 0.368(18) Uani 1 2 d SU . .
C403 C 0.3333 0.6667 0.704(2) 0.29(3) Uani 1 6 d S . .
C404 C 0.3495(6) 0.6991(13) 0.7500 0.72(13) Uani 1 4 d S . .
C302 C 0.2606(12) 0.9319(6) 0.2500 0.219(14) Uani 1 2 d SU . .
C303 C 0.3929(19) 0.9604(16) 0.2500 0.20(3) Uani 0.50 2 d SPU . .
C304 C 0.322(2) 0.9429(15) 0.2500 0.19(2) Uani 0.50 2 d SPU . .

loop_
_atom_site_aniso_label
_atom_site_aniso_U_11
_atom_site_aniso_U_22
_atom_site_aniso_U_33
_atom_site_aniso_U_23
_atom_site_aniso_U_13
_atom_site_aniso_U_12
Zn1 0.0816(6) 0.0542(5) 0.0486(5) 0.0026(4) -0.0021(4) 0.0306(4)
C1 0.115(6) 0.075(5) 0.064(5) -0.011(4) -0.004(4) 0.049(5)
C2 0.119(7) 0.097(6) 0.056(5) -0.018(4) 0.005(4) 0.053(6)
C3 0.128(7) 0.078(5) 0.044(4) -0.003(4) -0.003(4) 0.040(5)
C4 0.097(6) 0.063(5) 0.058(5) -0.005(4) -0.001(4) 0.026(4)
C5 0.082(5) 0.047(4) 0.047(4) 0.006(3) 0.002(3) 0.027(4)
C6 0.085(5) 0.048(4) 0.044(4) 0.009(3) 0.000(3) 0.033(4)
C7 0.156(8) 0.101(6) 0.063(5) 0.009(4) 0.004(5) 0.073(6)
C8 0.082(5) 0.064(5) 0.050(4) 0.001(4) 0.003(4) 0.026(4)
C9 0.100(5) 0.058(4) 0.048(4) -0.005(3) -0.001(4) 0.039(4)
C10 0.146(8) 0.075(5) 0.072(5) 0.003(4) -0.009(5) 0.069(5)
C11 0.194(14) 0.080(8) 0.065(8) 0.000 0.000 0.081(9)
C12 0.078(7) 0.056(6) 0.048(6) 0.000 0.000 0.034(5)
C13 0.090(7) 0.072(6) 0.131(8) 0.026(5) -0.015(6) 0.024(5)
C14 0.104(7) 0.079(6) 0.144(9) 0.013(6) -0.040(6) 0.012(6)
C15 0.092(7) 0.076(6) 0.132(8) 0.025(6) -0.022(6) 0.013(5)
C16 0.104(7) 0.061(5) 0.086(6) 0.006(4) -0.010(5) 0.028(5)
C17 0.088(6) 0.056(5) 0.055(4) 0.002(4) -0.005(4) 0.027(5)
C18 0.098(6) 0.063(5) 0.070(5) 0.007(4) -0.004(4) 0.035(5)
C19 0.116(7) 0.078(6) 0.171(9) 0.054(6) 0.001(6) 0.037(5)
C20 0.081(6) 0.065(5) 0.065(5) -0.002(4) 0.002(4) 0.028(5)
C21 0.083(6) 0.077(6) 0.101(6) 0.007(5) -0.004(5) 0.045(5)
C22 0.111(8) 0.081(7) 0.266(15) -0.005(8) -0.031(8) 0.056(7)
C23 0.084(8) 0.084(8) 0.39(3) 0.008(7) -0.008(7) 0.040(9)
C24 0.069(5) 0.069(5) 0.062(6) 0.002(3) -0.002(3) 0.028(6)
N1 0.084(4) 0.056(4) 0.051(3) -0.003(3) 0.004(3) 0.025(3)
N2 0.076(4) 0.050(3) 0.048(3) 0.001(3) 0.003(3) 0.028(3)
N3 0.099(4) 0.063(3) 0.046(3) 0.005(3) 0.000(3) 0.046(3)
N4 0.077(4) 0.055(4) 0.068(4) 0.007(3) -0.006(3) 0.025(3)
N5 0.086(5) 0.051(4) 0.066(4) 0.003(3) -0.002(3) 0.024(3)
N6 0.078(5) 0.061(4) 0.101(5) 0.011(4) -0.013(4) 0.031(4)
O1 0.113(4) 0.069(3) 0.050(3) 0.001(2) -0.006(2) 0.057(3)
O2 0.080(3) 0.063(3) 0.068(3) 0.010(2) -0.007(2) 0.033(3)
P1 0.117(2) 0.061(2) 0.071(2) 0.0005(16) 0.0002(8) 0.0307(10)
F11 0.083(3) 0.105(3) 0.110(4) -0.002(3) 0.003(2) 0.023(3)
F12 0.171(5) 0.088(4) 0.075(4) -0.002(3) -0.0011(17) 0.044(2)
F13 0.123(4) 0.095(4) 0.082(4) -0.008(3) -0.0042(17) 0.047(2)
F14 0.094(3) 0.066(4) 0.107(4) 0.020(3) 0.0098(16) 0.0330(18)
F15 0.183(6) 0.082(5) 0.087(5) 0.022(4) 0.0111(18) 0.041(2)
P2 0.125(3) 0.102(3) 0.188(5) -0.006(4) -0.0031(19) 0.0508(17)
F21 0.167(7) 0.288(16) 0.49(3) -0.114(17) -0.057(8) 0.144(8)
F22 0.150(7) 0.187(11) 0.47(2) 0.052(12) 0.026(6) 0.094(5)
F23 0.243(9) 0.137(6) 0.235(9) -0.051(6) 0.031(6) 0.070(6)
F24 0.261(10) 0.161(6) 0.183(7) 0.037(6) -0.042(6) 0.061(6)
P3 0.081(4) 0.081(4) 0.180(10) 0.000 0.000 0.0404(18)
F31 0.098(7) 0.061(9) 0.098(9) -0.007(7) -0.003(3) 0.031(4)
F32 0.098(11) 0.111(8) 0.112(10) -0.015(4) -0.031(8) 0.049(5)
P41 0.225(11) 0.064(5) 0.041(4) 0.000 0.000 0.039(6)
P42 0.189(10) 0.088(7) 0.078(6) 0.000 0.000 0.052(7)
F41 0.129(7) 0.036(4) 0.004(3) 0.008(3) 0.000(4) 0.035(4)
F42 0.199(15) 0.29(2) 0.118(11) -0.082(12) -0.058(10) 0.140(15)
F43 0.25(2) 0.156(19) 0.117(16) 0.000 0.000 0.087(18)
F44 0.259(17) 0.119(10) 0.075(8) 0.006(7) 0.042(9) 0.062(11)
F45 0.27(2) 0.087(13) 0.082(12) 0.000 0.000 0.022(14)
F46 0.32(4) 0.078(19) 0.109(17) 0.000 0.000 -0.03(2)
F47 0.25(3) 0.057(17) 0.083(12) 0.000 0.000 0.06(2)
N21 0.101(6) 0.052(6) 0.058(5) 0.006(4) 0.003(2) 0.026(3)
O21 0.077(4) 0.081(4) 0.089(4) 0.014(3) 0.008(3) 0.033(3)
O22 0.127(5) 0.058(5) 0.076(5) 0.005(4) 0.0023(19) 0.029(2)
C41 0.32(3) 0.26(3) 0.152(16) 0.040(17) 0.020(9) 0.130(14)
C42 0.29(2) 0.29(2) 0.23(2) 0.000(13) 0.000(13) 0.16(3)
C51 0.193(17) 0.179(14) 0.099(10) 0.000 0.000 0.103(14)
C52 0.24(2) 0.104(12) 0.202(18) 0.000 0.000 0.089(15)
C53 0.149(18) 0.17(2) 0.24(3) -0.031(17) 0.021(16) 0.027(17)
C31 0.092(12) 0.092(12) 0.27(3) -0.026(11) 0.026(11) 0.045(14)
C32 0.075(11) 0.075(11) 0.25(3) 0.043(13) -0.043(13) -0.040(14)
C33 0.06(2) 0.08(3) 0.29(3) -0.02(2) -0.05(2) -0.05(2)
C34 0.07(2) 0.10(3) 0.20(3) -0.01(3) -0.03(2) -0.014(19)
C35 0.09(2) 0.15(3) 0.18(2) 0.06(3) -0.09(2) -0.034(19)
C36 0.09(2) 0.13(3) 0.23(3) 0.02(3) -0.04(2) 0.01(2)
C305 0.32(7) 0.07(3) 0.079(19) 0.000 0.000 0.07(5)
O31 0.284(16) 0.254(14) 0.21(2) 0.042(15) -0.030(15) -0.008(11)
C301 0.236(15) 0.285(18) 0.087(12) 0.019(12) 0.006(11) 0.151(14)
O901 0.106(6) 0.106(6) 0.128(12) 0.000 0.000 0.053(3)
C71 0.42(3) 0.24(3) 0.26(3) 0.10(2) 0.050(10) 0.119(13)
C401 0.141(15) 0.29(4) 0.33(5) 0.000 0.000 0.14(2)
C402 0.40(3) 0.40(4) 0.30(5) 0.01(3) 0.004(15) 0.20(2)
C403 0.33(5) 0.33(5) 0.21(4) 0.000 0.000 0.17(2)
C404 0.33(6) 0.11(4) 1.6(4) 0.000 0.000 0.057(19)
C302 0.40(4) 0.110(12) 0.057(11) 0.000 0.000 0.060(17)
C303 0.32(7) 0.11(3) 0.068(19) 0.000 0.000 0.04(4)
C304 0.31(7) 0.13(3) 0.11(2) 0.000 0.000 0.11(5)

loop_
_atom_type_symbol
_atom_type_description
_atom_type_scat_dispersion_real
_atom_type_scat_dispersion_imag
_atom_type_scat_source
C C 0.0033 0.0016 'International Tables Vol C Tables 4.2.6.8 and 6.1.1.4'
H H 0.0000 0.0000 'International Tables Vol C Tables 4.2.6.8 and 6.1.1.4'
N N 0.0061 0.0033 'International Tables Vol C Tables 4.2.6.8 and 6.1.1.4'
O O 0.0106 0.0060 'International Tables Vol C Tables 4.2.6.8 and 6.1.1.4'
F F 0.0171 0.0103 'International Tables Vol C Tables 4.2.6.8 and 6.1.1.4'
P P 0.1023 0.0942 'International Tables Vol C Tables 4.2.6.8 and 6.1.1.4'
Zn Zn 0.2839 1.4301 'International Tables Vol C Tables 4.2.6.8 and 6.1.1.4'

loop_
_geom_angle_atom_site_label_1
_geom_angle_atom_site_label_2
_geom_angle_atom_site_label_3
_geom_angle
_geom_angle_site_symmetry_1
_geom_angle_site_symmetry_3
_geom_angle_publ_flag
N5 Zn1 N2 165.7(2) . . ?
N5 Zn1 N1 118.9(2) . . ?
N2 Zn1 N1 74.6(2) . . ?
N5 Zn1 N4 74.6(2) . . ?
N2 Zn1 N4 108.8(2) . . ?
N1 Zn1 N4 101.2(2) . . ?
N5 Zn1 O2 73.7(2) . . ?
N2 Zn1 O2 103.43(19) . . ?
N1 Zn1 O2 89.13(19) . . ?
N4 Zn1 O2 147.7(2) . . ?
N5 Zn1 O1 91.79(19) . . ?
N2 Zn1 O1 74.13(19) . . ?
N1 Zn1 O1 148.0(2) . . ?
N4 Zn1 O1 95.12(19) . . ?
O2 Zn1 O1 91.53(17) . . ?
N1 C1 C2 122.3(7) . . ?
C3 C2 C1 119.4(7) . . ?
C2 C3 C4 118.8(7) . . ?
C5 C4 C3 119.4(7) . . ?
N1 C5 C4 119.8(6) . . ?
N1 C5 C6 116.8(6) . . ?
C4 C5 C6 123.3(6) . . ?
N2 C6 C5 113.7(6) . . ?
N2 C6 C7 124.1(6) . . ?
C5 C6 C7 122.3(6) . . ?
O1 C8 N3 121.2(6) . . ?
O1 C8 C9 121.0(6) . . ?
N3 C8 C9 117.8(7) . . ?
C10 C9 C12 120.1(7) . . ?
C10 C9 C8 123.2(7) . . ?
C12 C9 C8 116.4(6) . . ?
C9 C10 C11 119.6(8) . . ?
C10 C11 C10 120.5(10) 16_556 . ?
C9 C12 C9 120.0(9) . 16_556 ?
N4 C13 C14 124.6(8) . . ?
C15 C14 C13 116.7(9) . . ?
C16 C15 C14 119.5(8) . . ?
C15 C16 C17 119.6(8) . . ?
N4 C17 C16 120.8(7) . . ?
N4 C17 C18 117.1(7) . . ?
C16 C17 C18 122.1(7) . . ?
N5 C18 C17 112.6(7) . . ?
N5 C18 C19 124.1(7) . . ?
C17 C18 C19 123.3(7) . . ?
O2 C20 N6 121.8(7) . . ?
O2 C20 C21 122.1(7) . . ?
N6 C20 C21 116.1(8) . . ?
C22 C21 C24 118.5(8) . . ?
C22 C21 C20 124.5(8) . . ?
C24 C21 C20 116.8(7) . . ?
C21 C22 C23 120.1(10) . . ?
C22 C23 C22 119.7(14) . 19_665 ?
C21 C24 C21 122.9(10) 19_665 . ?
C1 N1 C5 120.1(6) . . ?
C1 N1 Zn1 125.1(5) . . ?
C5 N1 Zn1 114.6(4) . . ?
C6 N2 N3 123.9(5) . . ?
C6 N2 Zn1 120.2(4) . . ?
N3 N2 Zn1 115.9(4) . . ?
C8 N3 N2 113.3(5) . . ?
C13 N4 C17 118.5(7) . . ?
C13 N4 Zn1 126.2(5) . . ?
C17 N4 Zn1 115.3(5) . . ?
C18 N5 N6 123.6(6) . . ?
C18 N5 Zn1 120.2(5) . . ?
N6 N5 Zn1 116.2(4) . . ?
C20 N6 N5 112.9(6) . . ?
C8 O1 Zn1 115.2(4) . . ?
C20 O2 Zn1 115.2(5) . . ?
F11 P1 F11 179.6(4) 20 . ?
F11 P1 F14 90.1(2) 20 . ?
F11 P1 F14 90.06(19) . . ?
F11 P1 F15 89.94(19) 20 . ?
F11 P1 F15 89.94(19) . . ?
F14 P1 F15 179.5(4) . . ?
F11 P1 F13 89.8(2) 20 . ?
F11 P1 F13 89.8(2) . . ?
F14 P1 F13 90.5(3) . . ?
F15 P1 F13 90.0(4) . . ?
F11 P1 F12 90.2(2) 20 . ?
F11 P1 F12 90.2(2) . . ?
F14 P1 F12 89.2(3) . . ?
F15 P1 F12 90.2(4) . . ?
F13 P1 F12 179.8(5) . . ?
F22 P2 F21 180.000(5) . . ?
F22 P2 F23 87.3(4) . . ?
F21 P2 F23 92.7(4) . . ?
F22 P2 F23 87.3(4) . 8_676 ?
F21 P2 F23 92.7(4) . 8_676 ?
F23 P2 F23 174.5(8) . 8_676 ?
F22 P2 F24 89.3(4) . 8_676 ?
F21 P2 F24 90.7(4) . 8_676 ?
F23 P2 F24 84.4(4) . 8_676 ?
F23 P2 F24 95.6(5) 8_676 8_676 ?
F22 P2 F24 89.3(4) . . ?
F21 P2 F24 90.7(4) . . ?
F23 P2 F24 95.6(5) . . ?
F23 P2 F24 84.4(4) 8_676 . ?
F24 P2 F24 178.6(8) 8_676 . ?
F32 P3 F32 60.4(11) 17_666 2_665 ?
F32 P3 F32 96.9(7) 17_666 18_566 ?
F32 P3 F32 128.8(3) 2_665 18_566 ?
F32 P3 F32 128.8(3) 17_666 . ?
F32 P3 F32 96.9(7) 2_665 . ?
F32 P3 F32 128.8(3) 18_566 . ?
F32 P3 F32 128.8(3) 17_666 3_565 ?
F32 P3 F32 96.9(7) 2_665 3_565 ?
F32 P3 F32 60.4(11) 18_566 3_565 ?
F32 P3 F32 96.9(7) . 3_565 ?
F32 P3 F32 96.9(7) 17_666 16_556 ?
F32 P3 F32 128.8(3) 2_665 16_556 ?
F32 P3 F32 96.9(7) 18_566 16_556 ?
F32 P3 F32 60.4(11) . 16_556 ?
F32 P3 F32 128.8(3) 3_565 16_556 ?
F32 P3 F31 48.9(3) 17_666 17_666 ?
F32 P3 F31 91.0(5) 2_665 17_666 ?
F32 P3 F31 48.9(3) 18_566 17_666 ?
F32 P3 F31 168.1(7) . 17_666 ?
F32 P3 F31 91.0(5) 3_565 17_666 ?
F32 P3 F31 107.7(6) 16_556 17_666 ?
F32 P3 F31 91.0(5) 17_666 2_665 ?
F32 P3 F31 48.9(3) 2_665 2_665 ?
F32 P3 F31 91.0(5) 18_566 2_665 ?
F32 P3 F31 107.7(6) . 2_665 ?
F32 P3 F31 48.9(3) 3_565 2_665 ?
F32 P3 F31 168.1(7) 16_556 2_665 ?
F31 P3 F31 84.2(8) 17_666 2_665 ?
F32 P3 F31 91.0(5) 17_666 . ?
F32 P3 F31 48.9(3) 2_665 . ?
F32 P3 F31 168.1(7) 18_566 . ?
F32 P3 F31 48.9(3) . . ?
F32 P3 F31 107.7(6) 3_565 . ?
F32 P3 F31 91.0(5) 16_556 . ?
F31 P3 F31 136.4(3) 17_666 . ?
F31 P3 F31 80.0(6) 2_665 . ?
F32 P3 F31 48.9(3) 17_666 16_556 ?
F32 P3 F31 91.0(5) 2_665 16_556 ?
F32 P3 F31 107.7(6) 18_566 16_556 ?
F32 P3 F31 91.0(5) . 16_556 ?
F32 P3 F31 168.1(7) 3_565 16_556 ?
F32 P3 F31 48.9(3) 16_556 16_556 ?
F31 P3 F31 80.0(6) 17_666 16_556 ?
F31 P3 F31 136.4(3) 2_665 16_556 ?
F31 P3 F31 84.2(8) . 16_556 ?
F32 P3 F31 168.1(7) 17_666 3_565 ?
F32 P3 F31 107.7(6) 2_665 3_565 ?
F32 P3 F31 91.0(5) 18_566 3_565 ?
F32 P3 F31 48.9(3) . 3_565 ?
F32 P3 F31 48.9(3) 3_565 3_565 ?
F32 P3 F31 91.0(5) 16_556 3_565 ?
F31 P3 F31 136.4(3) 17_666 3_565 ?
F31 P3 F31 80.0(6) 2_665 3_565 ?
F31 P3 F31 80.0(6) . 3_565 ?
F31 P3 F31 136.4(3) 16_556 3_565 ?
F32 P3 F31 107.7(6) 17_666 18_566 ?
F32 P3 F31 168.1(7) 2_665 18_566 ?
F32 P3 F31 48.9(3) 18_566 18_566 ?
F32 P3 F31 91.0(5) . 18_566 ?
F32 P3 F31 91.0(5) 3_565 18_566 ?
F32 P3 F31 48.9(3) 16_556 18_566 ?
F31 P3 F31 80.0(6) 17_666 18_566 ?
F31 P3 F31 136.4(3) 2_665 18_566 ?
F31 P3 F31 136.4(3) . 18_566 ?
F31 P3 F31 80.0(6) 16_556 18_566 ?
F31 P3 F31 84.2(8) 3_565 18_566 ?
F32 F31 F32 112.9(15) 2_665 . ?
F32 F31 P3 57.0(7) 2_665 . ?
F32 F31 P3 57.0(7) . . ?
F31 F32 F31 110.3(16) 3_565 . ?
F31 F32 P3 74.1(8) 3_565 . ?
F31 F32 P3 74.1(8) . . ?
F31 F32 F32 107.2(8) 3_565 16_556 ?
F31 F32 F32 107.2(8) . 16_556 ?
P3 F32 F32 59.8(5) . 16_556 ?
F42 P41 F42 102.0(17) 16_557 . ?
F42 P41 F43 94.9(11) 16_557 . ?
F42 P41 F43 94.9(11) . . ?
F42 P41 F41 169.5(11) 16_557 . ?
F42 P41 F41 84.3(8) . . ?
F43 P41 F41 92.9(8) . . ?
F42 P41 F41 84.3(8) 16_557 16_557 ?
F42 P41 F41 169.5(11) . 16_557 ?
F43 P41 F41 92.9(8) . 16_557 ?
F41 P41 F41 88.2(8) . 16_557 ?
F42 P41 F46 89.6(12) 16_557 . ?
F42 P41 F46 89.6(12) . . ?
F43 P41 F46 172.9(18) . . ?
F41 P41 F46 82.0(11) . . ?
F41 P41 F46 82.0(11) 16_557 . ?
F42 P41 F47 101.1(10) 16_557 . ?
F42 P41 F47 101.1(10) . . ?
F43 P41 F47 154.3(15) . . ?
F41 P41 F47 69.1(8) . . ?
F41 P41 F47 69.1(8) 16_557 . ?
F46 P41 F47 18.5(18) . . ?
F42 P41 P42 121.9(8) 16_557 . ?
F42 P41 P42 121.9(8) . . ?
F43 P41 P42 115.0(11) . . ?
F41 P41 P42 47.9(4) . . ?
F41 P41 P42 47.9(4) 16_557 . ?
F46 P41 P42 57.9(14) . . ?
F47 P41 P42 39.3(10) . . ?
F47 P42 F44 95.5(13) . . ?
F47 P42 F44 95.5(13) . 16_557 ?
F44 P42 F44 92.6(15) . 16_557 ?
F47 P42 F41 90.9(12) . . ?
F44 P42 F41 88.1(7) . . ?
F44 P42 F41 173.5(9) 16_557 . ?
F47 P42 F41 90.9(12) . 16_557 ?
F44 P42 F41 173.5(9) . 16_557 ?
F44 P42 F41 88.1(7) 16_557 16_557 ?
F41 P42 F41 90.5(8) . 16_557 ?
F47 P42 F45 173(2) . . ?
F44 P42 F45 89.0(10) . . ?
F44 P42 F45 89.0(10) 16_557 . ?
F41 P42 F45 84.5(9) . . ?
F41 P42 F45 84.5(9) 16_557 . ?
F47 P42 F46 17(3) . . ?
F44 P42 F46 106.9(15) . . ?
F44 P42 F46 106.9(15) 16_557 . ?
F41 P42 F46 79.1(16) . . ?
F41 P42 F46 79.1(16) 16_557 . ?
F45 P42 F46 157(2) . . ?
F47 P42 P41 69.5(16) . . ?
F44 P42 P41 132.4(8) . . ?
F44 P42 P41 132.4(8) 16_557 . ?
F41 P42 P41 49.2(4) . . ?
F41 P42 P41 49.2(4) 16_557 . ?
F45 P42 P41 104.0(12) . . ?
F46 P42 P41 53(2) . . ?
P42 F41 P41 82.9(5) . . ?
F47 F46 P41 106(7) . . ?
F47 F46 P42 37(5) . . ?
P41 F46 P42 69.6(17) . . ?
F46 F47 P42 127(8) . . ?
F46 F47 P41 55(7) . . ?
P42 F47 P41 71.2(15) . . ?
O21 N21 O21 121.3(9) . 20 ?
O21 N21 O22 119.3(4) . . ?
O21 N21 O22 119.3(5) 20 . ?
C42 C41 C42 132(5) 3_565 . ?
C41 C42 C41 108(5) 2_665 . ?
C52 C51 C51 119.4(11) . 19_665 ?
C51 C52 C53 114.3(16) . . ?
C51 C52 C53 114.3(16) . 16_556 ?
C53 C52 C53 70(2) . 16_556 ?
C52 C53 C53 114.7(12) . 19_665 ?
C52 C53 C53 55.2(12) . 16_556 ?
C53 C53 C53 90.000(6) 19_665 16_556 ?
C32 C31 C36 121.3(6) . 19_665 ?
C32 C31 C36 121.2(4) . . ?
C36 C31 C36 17(3) 19_665 . ?
C31 C32 C33 125.18(12) . . ?
C31 C32 C33 125.2(3) . 19_665 ?
C33 C32 C33 17(3) . 19_665 ?
C33 C33 C34 87.5(2) 19_665 . ?
C33 C33 C34 74(3) 19_665 19_665 ?
C34 C33 C34 14(3) . 19_665 ?
C33 C33 C32 81.3(3) 19_665 . ?
C34 C33 C32 117.72(15) . . ?
C34 C33 C32 114.3(10) 19_665 . ?
C34 C34 C33 92.5(2) 19_665 . ?
C34 C34 C33 74(3) 19_665 19_665 ?
C33 C34 C33 19(3) . 19_665 ?
C34 C34 C35 88(4) 19_665 19_665 ?
C33 C34 C35 115.57(15) . 19_665 ?
C33 C34 C35 113.7(13) 19_665 19_665 ?
C34 C34 C35 79.5(4) 19_665 . ?
C33 C34 C35 115.53(9) . . ?
C33 C34 C35 110.8(9) 19_665 . ?
C35 C34 C35 8(4) 19_665 . ?
C35 C35 C36 94.3(2) 19_665 . ?
C35 C35 C36 77(3) 19_665 19_665 ?
C36 C35 C36 18(3) . 19_665 ?
C35 C35 C34 92(3) 19_665 19_665 ?
C36 C35 C34 114.6(3) . 19_665 ?
C36 C35 C34 114.8(8) 19_665 19_665 ?
C35 C35 C34 79.5(4) 19_665 . ?
C36 C35 C34 115.27(6) . . ?
C36 C35 C34 111.2(9) 19_665 . ?
C34 C35 C34 13(3) 19_665 . ?
C36 C36 C35 85.69(8) 19_665 . ?
C36 C36 C35 77(4) 19_665 19_665 ?
C35 C36 C35 9(4) . 19_665 ?
C36 C36 C31 81.6(3) 19_665 . ?
C35 C36 C31 122.5(6) . . ?
C35 C36 C31 120.1(15) 19_665 . ?
C303 C305 C304 169(6) . . ?
C301 O31 O31 167(4) . 16_556 ?
C301 O31 C302 124(5) . . ?
O31 O31 C302 64.6(11) 16_556 . ?
O31 C301 C302 39(4) . . ?
C402 C401 C402 126(5) . 16_556 ?
C404 C403 C404 73(3) 2_665 . ?
C404 C403 C404 73(3) 2_665 3_565 ?
C404 C403 C404 73(3) . 3_565 ?
C403 C404 C403 93(4) 16_557 . ?
C403 C404 C404 53.5(15) 16_557 2_665 ?
C403 C404 C404 53.5(15) . 2_665 ?
C403 C404 C404 53.5(15) 16_557 3_565 ?
C403 C404 C404 53.5(15) . 3_565 ?
C404 C404 C404 60.000(3) 2_665 3_565 ?
O31 C302 O31 51(2) 16_556 . ?
O31 C302 C301 17.1(12) 16_556 16_556 ?
O31 C302 C301 67.7(18) . 16_556 ?
O31 C302 C301 67.7(18) 16_556 . ?
O31 C302 C301 17.1(12) . . ?
C301 C302 C301 84(2) 16_556 . ?

loop_
_geom_bond_atom_site_label_1
_geom_bond_atom_site_label_2
_geom_bond_distance
_geom_bond_site_symmetry_2
_geom_bond_publ_flag
Zn1 N5 2.090(6) . ?
Zn1 N2 2.109(5) . ?
Zn1 N1 2.118(5) . ?
Zn1 N4 2.126(6) . ?
Zn1 O2 2.145(5) . ?
Zn1 O1 2.163(4) . ?
C1 N1 1.321(8) . ?
C1 C2 1.383(10) . ?
C2 C3 1.359(10) . ?
C3 C4 1.400(10) . ?
C4 C5 1.397(9) . ?
C5 N1 1.355(8) . ?
C5 C6 1.443(9) . ?
C6 N2 1.267(7) . ?
C6 C7 1.479(9) . ?
C8 O1 1.247(8) . ?
C8 N3 1.372(8) . ?
C8 C9 1.474(9) . ?
C9 C10 1.379(9) . ?
C9 C12 1.397(7) . ?
C10 C11 1.398(9) . ?
C11 C10 1.398(9) 16_556 ?
C12 C9 1.397(7) 16_556 ?
C13 N4 1.299(9) . ?
C13 C14 1.396(11) . ?
C14 C15 1.374(11) . ?
C15 C16 1.345(10) . ?
C16 C17 1.414(9) . ?
C17 N4 1.321(8) . ?
C17 C18 1.455(10) . ?
C18 N5 1.293(8) . ?
C18 C19 1.517(10) . ?
C20 O2 1.220(8) . ?
C20 N6 1.355(8) . ?
C20 C21 1.504(10) . ?
C21 C22 1.364(11) . ?
C21 C24 1.366(8) . ?
C22 C23 1.387(11) . ?
C23 C22 1.387(11) 19_665 ?
C24 C21 1.366(8) 19_665 ?
N2 N3 1.382(7) . ?
N5 N6 1.365(7) . ?
P1 F11 1.588(5) 20 ?
P1 F11 1.588(5) . ?
P1 F14 1.594(6) . ?
P1 F15 1.595(7) . ?
P1 F13 1.597(6) . ?
P1 F12 1.614(7) . ?
P2 F22 1.497(12) . ?
P2 F21 1.504(12) . ?
P2 F23 1.532(7) . ?
P2 F23 1.532(7) 8_676 ?
P2 F24 1.575(8) 8_676 ?
P2 F24 1.575(9) . ?
P3 F32 1.470(13) 17_666 ?
P3 F32 1.470(13) 2_665 ?
P3 F32 1.470(13) 18_566 ?
P3 F32 1.470(13) . ?
P3 F32 1.470(13) 3_565 ?
P3 F32 1.470(13) 16_556 ?
P3 F31 1.686(12) 17_666 ?
P3 F31 1.686(12) 2_665 ?
P3 F31 1.686(12) . ?
P3 F31 1.686(12) 16_556 ?
P3 F31 1.686(12) 3_565 ?
P3 F31 1.686(12) 18_566 ?
F31 F32 1.320(9) 2_665 ?
F31 F32 1.320(9) . ?
F32 F31 1.320(9) 3_565 ?
F32 F32 1.48(3) 16_556 ?
P41 F42 1.486(15) 16_557 ?
P41 F42 1.486(15) . ?
P41 F43 1.62(3) . ?
P41 F41 1.624(11) . ?
P41 F41 1.624(11) 16_557 ?
P41 F46 1.80(7) . ?
P41 F47 2.11(4) . ?
P41 P42 2.128(17) . ?
P42 F47 1.43(3) . ?
P42 F44 1.557(16) . ?
P42 F44 1.557(16) 16_557 ?
P42 F41 1.591(11) . ?
P42 F41 1.591(11) 16_557 ?
P42 F45 1.609(19) . ?
P42 F46 1.92(4) . ?
F46 F47 0.70(7) . ?
N21 O21 1.234(5) . ?
N21 O21 1.234(6) 20 ?
N21 O22 1.258(10) . ?
C41 C42 1.355(14) 3_565 ?
C41 C42 1.355(14) . ?
C42 C41 1.355(14) 2_665 ?
C51 C52 1.315(16) . ?
C51 C51 1.54(3) 19_665 ?
C52 C53 1.460(16) . ?
C52 C53 1.460(16) 16_556 ?
C53 C53 1.61(5) 19_665 ?
C53 C53 1.67(5) 16_556 ?
C31 C32 1.06(2) . ?
C31 C36 1.49(2) 19_665 ?
C31 C36 1.491(16) . ?
C32 C33 1.569(15) . ?
C32 C33 1.569(17) 19_665 ?
C33 C33 0.47(8) 19_665 ?
C33 C34 1.400(13) . ?
C33 C34 1.46(3) 19_665 ?
C34 C34 0.35(8) 19_665 ?
C34 C33 1.46(2) 19_665 ?
C34 C35 1.55(2) 19_665 ?
C34 C35 1.579(18) . ?
C35 C35 0.23(11) 19_665 ?
C35 C36 1.385(12) . ?
C35 C36 1.42(2) 19_665 ?
C35 C34 1.554(16) 19_665 ?
C36 C36 0.43(8) 19_665 ?
C36 C35 1.42(3) 19_665 ?
C305 C303 1.15(8) . ?
C305 C304 1.38(7) . ?
O31 C301 0.71(3) . ?
O31 O31 1.30(3) 16_556 ?
O31 C302 1.52(4) . ?
C301 C302 2.01(4) . ?
C71 C71 1.62(5) 16_557 ?
C401 C402 1.58(4) . ?
C401 C402 1.58(4) 16_556 ?
C403 C404 1.62(4) 2_665 ?
C403 C404 1.62(4) . ?
C403 C404 1.62(4) 3_565 ?
C404 C403 1.62(4) 16_557 ?
C404 C404 1.92(8) 2_665 ?
C404 C404 1.92(8) 3_565 ?
C302 O31 1.52(4) 16_556 ?
C302 C301 2.01(4) 16_556 ?
